data_7234456
loop_
_publ_author_name
'Mingzhi Sun'
'Liping Zhu'
'Wenjing Kan'
'Ying Wei'
'Dongge Ma'
'Xuefeng Fan'
'Wei Huang'
'Hui Xu'

_publ_section_title
;
 Ternary donor-acceptor phosphine oxide hosts with peculiar high energy
 gap for efficient blue electroluminescence
;
_journal_name_full 'Journal of Materials Chemistry C'
_journal_page_first 9469
_journal_page_last 9478
_journal_paper_doi 10.1039/C5TC02029H
_journal_volume 3
_journal_year 2015
_chemical_formula_moiety 'C43 H30 N3 O P'
_chemical_formula_sum 'C43 H30 N3 O P'
_chemical_formula_weight 635.71
_space_group_crystal_system trigonal
_space_group_IT_number 148
_space_group_name_Hall '-R 3'
_space_group_name_H-M_alt 'R -3 :H'
_atom_sites_solution_hydrogens geom
_atom_sites_solution_primary iterative
_atom_sites_solution_secondary difmap
_cell_angle_alpha 90.00
_cell_angle_beta 90.00
_cell_angle_gamma 120.00
_cell_formula_units_Z 18
_cell_length_a 45.0597(17)
_cell_length_b 45.0597(17)
_cell_length_c 9.1311(3)
_cell_measurement_reflns_used 5485
_cell_measurement_temperature 293(2)
_cell_measurement_theta_max 28.3232
_cell_measurement_theta_min 3.1803
_cell_volume 16055.7(10)
_computing_cell_refinement
;
CrysAlisPro, Agilent Technologies,
Version 1.171.35.21 (release 20-01-2012 CrysAlis171 .NET)
(compiled Jan 23 2012,18:06:46)
;
_computing_data_collection
;
CrysAlisPro, Agilent Technologies,
Version 1.171.35.21 (release 20-01-2012 CrysAlis171 .NET)
(compiled Jan 23 2012,18:06:46)
;
_computing_data_reduction
;
CrysAlisPro, Agilent Technologies,
Version 1.171.35.21 (release 20-01-2012 CrysAlis171 .NET)
(compiled Jan 23 2012,18:06:46)
;
_computing_molecular_graphics 'Olex2 (Dolomanov et al., 2009)'
_computing_publication_material 'Olex2 (Dolomanov et al., 2009)'
_computing_structure_refinement 'XL (Sheldrick, 2008)'
_computing_structure_solution 'olex2.solve (Bourhis et al., 2013)'
_diffrn_ambient_temperature 293(2)
_diffrn_detector_area_resol_mean 16.1954
_diffrn_measured_fraction_theta_full 0.889
_diffrn_measured_fraction_theta_max 0.889
_diffrn_measurement_device_type 'Xcalibur, Eos'
_diffrn_measurement_method '\w scans'
_diffrn_orient_matrix_UB_11 0.0074645000
_diffrn_orient_matrix_UB_12 0.0175782000
_diffrn_orient_matrix_UB_13 -0.0185069000
_diffrn_orient_matrix_UB_21 -0.0157689000
_diffrn_orient_matrix_UB_22 -0.0006755000
_diffrn_orient_matrix_UB_23 0.0153808000
_diffrn_orient_matrix_UB_31 0.0051627000
_diffrn_orient_matrix_UB_32 0.0045654000
_diffrn_orient_matrix_UB_33 0.0738420000
_diffrn_radiation_monochromator graphite
_diffrn_radiation_type MoK\a
_diffrn_radiation_wavelength 0.71073
_diffrn_reflns_av_R_equivalents 0.0209
_diffrn_reflns_av_unetI/netI 0.0330
_diffrn_reflns_limit_h_max 51
_diffrn_reflns_limit_h_min -55
_diffrn_reflns_limit_k_max 59
_diffrn_reflns_limit_k_min -30
_diffrn_reflns_limit_l_max 12
_diffrn_reflns_limit_l_min -4
_diffrn_reflns_number 16872
_diffrn_reflns_theta_full 28.39
_diffrn_reflns_theta_max 28.39
_diffrn_reflns_theta_min 3.19
_diffrn_source 'Enhance (Mo) X-ray Source'
_exptl_absorpt_coefficient_mu 0.250
_exptl_absorpt_correction_T_max 1.00000
_exptl_absorpt_correction_T_min 0.99232
_exptl_absorpt_correction_type multi-scan
_exptl_absorpt_process_details
;
CrysAlisPro, Agilent Technologies,
Version 1.171.35.21 (release 20-01-2012 CrysAlis171 .NET)
(compiled Jan 23 2012,18:06:46)
Empirical absorption correction using spherical harmonics,
 implemented in SCALE3 ABSPACK scaling algorithm.
;
_exptl_crystal_density_diffrn 1.451
_exptl_crystal_density_method 'not measured'
_exptl_crystal_F_000 7296
_refine_diff_density_max 0.578
_refine_diff_density_min -0.469
_refine_diff_density_rms 0.058
_refine_ls_extinction_method none
_refine_ls_goodness_of_fit_ref 1.032
_refine_ls_hydrogen_treatment constr
_refine_ls_matrix_type full
_refine_ls_number_parameters 433
_refine_ls_number_reflns 7966
_refine_ls_number_restraints 0
_refine_ls_restrained_S_all 1.032
_refine_ls_R_factor_all 0.0818
_refine_ls_R_factor_gt 0.0623
_refine_ls_shift/su_max 0.001
_refine_ls_shift/su_mean 0.000
_refine_ls_structure_factor_coef Fsqd
_refine_ls_weighting_details 'calc w=1/[\s^2^(Fo^2^)+(0.0990P)^2^+23.0500P] where P=(Fo^2^+2Fc^2^)/3'
_refine_ls_weighting_scheme calc
_refine_ls_wR_factor_gt 0.1720
_refine_ls_wR_factor_ref 0.1882
_reflns_number_gt 6118
_reflns_number_total 7966
_reflns_threshold_expression >2sigma(I)
_cod_data_source_file J-Mater-Chem-C-2015-3-9469.cif
_cod_data_source_block 140317-kwj1
_cod_depositor_comments
;

2025-01-30
Z value and formula fixed to values more according to usual
chemical conventions.                 miguel
;
_cod_original_formula_sum 'C11 H10 N O2 P'
_cod_original_formula_weight 219.17
_cod_original_formula_moiety '0.28(C43 H30 N3 O P)'
_cod_original_formula_units_Z 64
_cod_original_sg_symbol_H-M 'R -3'
_cod_database_code 7234456
_reflns_odcompleteness_completeness 99.47
_reflns_odcompleteness_iscentric 1
_reflns_odcompleteness_theta 26.32
_olex2_refinement_description
;
1. Fixed Uiso
 At 1.2 times of:
  All C(H) groups
2.a Aromatic/amide H refined with riding coordinates:
 C6(H6), C12(H12), C13(H13), C14(H14), C17(H17), C20(H20), C22(H22), C23(H23),
 C24(H24), C25(H25), C27(H27), C28(H28), C29(H29), C31(H31), C32(H32), C33(H33),
  C35(H35), C36(H36), C37(H37), C38(H38), C39(H39), C40(H40), C41(H41),
 C42(H42), C43(H43), C44(H44), C45(H45), C46(H46), C47(H47), C48(H48)
;

loop_
_space_group_symop_id
_space_group_symop_operation_xyz
1 'x, y, z'
2 '-y, x-y, z'
3 '-x+y, -x, z'
4 'x+2/3, y+1/3, z+1/3'
5 '-y+2/3, x-y+1/3, z+1/3'
6 '-x+y+2/3, -x+1/3, z+1/3'
7 'x+1/3, y+2/3, z+2/3'
8 '-y+1/3, x-y+2/3, z+2/3'
9 '-x+y+1/3, -x+2/3, z+2/3'
10 '-x, -y, -z'
11 'y, -x+y, -z'
12 'x-y, x, -z'
13 '-x+2/3, -y+1/3, -z+1/3'
14 'y+2/3, -x+y+1/3, -z+1/3'
15 'x-y+2/3, x+1/3, -z+1/3'
16 '-x+1/3, -y+2/3, -z+2/3'
17 'y+1/3, -x+y+2/3, -z+2/3'
18 'x-y+1/3, x+2/3, -z+2/3'

loop_
_atom_site_label
_atom_site_type_symbol
_atom_site_fract_x
_atom_site_fract_y
_atom_site_fract_z
_atom_site_U_iso_or_equiv
_atom_site_adp_type
_atom_site_occupancy
_atom_site_symmetry_multiplicity
_atom_site_calc_flag
_atom_site_disorder_assembly
_atom_site_disorder_group
_atom_site_refinement_flags_posn
P1 P 0.381692(14) 0.528234(15) 0.47061(7) 0.03971(17) Uani 1 1 d . . .
O2 O 0.35458(4) 0.49825(5) 0.5498(2) 0.0516(4) Uani 1 1 d . . .
N3 N 0.48910(4) 0.49588(4) 0.26741(18) 0.0321(4) Uani 1 1 d . . .
N4 N 0.53315(5) 0.49536(5) 0.1547(2) 0.0371(4) Uani 1 1 d . . .
C5 C 0.55100(5) 0.60956(5) 0.2139(2) 0.0323(4) Uani 1 1 d . . .
C6 C 0.53302(5) 0.57487(5) 0.2498(2) 0.0319(4) Uani 1 1 d . . .
H6 H 0.5184 0.5673 0.3301 0.038 Uiso 1 1 calc . . R
C7 C 0.52000(5) 0.51456(5) 0.1930(2) 0.0316(4) Uani 1 1 d . . .
C8 C 0.48252(5) 0.46217(5) 0.2749(2) 0.0341(4) Uani 1 1 d . . .
N9 N 0.58888(5) 0.65592(5) 0.0800(2) 0.0415(4) Uani 1 1 d . . .
C10 C 0.46483(5) 0.50568(5) 0.3118(2) 0.0319(4) Uani 1 1 d . . .
C11 C 0.53719(5) 0.55165(5) 0.1647(2) 0.0319(4) Uani 1 1 d . . .
C12 C 0.45213(5) 0.51991(6) 0.2126(2) 0.0365(5) Uani 1 1 d . . .
H12 H 0.4601 0.5241 0.1166 0.044 Uiso 1 1 calc . . R
C13 C 0.57868(6) 0.59791(6) 0.0093(2) 0.0375(5) Uani 1 1 d . . .
H13 H 0.5940 0.6055 -0.0687 0.045 Uiso 1 1 calc . . R
C14 C 0.45520(6) 0.43238(6) 0.3326(3) 0.0431(5) Uani 1 1 d . . .
H14 H 0.4371 0.4325 0.3807 0.052 Uiso 1 1 calc . . R
C15 C 0.61135(6) 0.67603(5) -0.0358(2) 0.0379(5) Uani 1 1 d . . .
C16 C 0.57353(5) 0.62065(5) 0.0927(2) 0.0342(4) Uani 1 1 d . . .
C17 C 0.42752(5) 0.52774(6) 0.2581(2) 0.0389(5) Uani 1 1 d . . .
H17 H 0.4192 0.5376 0.1923 0.047 Uiso 1 1 calc . . R
C18 C 0.55361(6) 0.64011(5) 0.2790(2) 0.0359(5) Uani 1 1 d . . .
C19 C 0.41498(5) 0.52098(6) 0.4012(2) 0.0367(5) Uani 1 1 d . . .
C20 C 0.42812(6) 0.50681(6) 0.4989(2) 0.0428(5) Uani 1 1 d . . .
H20 H 0.4201 0.5024 0.5948 0.051 Uiso 1 1 calc . . R
C21 C 0.51007(6) 0.46256(5) 0.2028(2) 0.0360(5) Uani 1 1 d . . .
C22 C 0.51080(7) 0.43215(6) 0.1864(3) 0.0484(6) Uani 1 1 d . . .
H22 H 0.5289 0.4319 0.1391 0.058 Uiso 1 1 calc . . R
C23 C 0.45293(6) 0.49923(6) 0.4553(2) 0.0399(5) Uani 1 1 d . . .
H23 H 0.4616 0.4899 0.5216 0.048 Uiso 1 1 calc . . R
C24 C 0.56034(5) 0.56371(5) 0.0459(2) 0.0347(4) Uani 1 1 d . . .
H24 H 0.5633 0.5480 -0.0095 0.042 Uiso 1 1 calc . . R
C25 C 0.54927(8) 0.67988(7) 0.4387(3) 0.0542(6) Uani 1 1 d . . .
H25 H 0.5401 0.6843 0.5216 0.065 Uiso 1 1 calc . . R
C26 C 0.57717(6) 0.66813(6) 0.1940(2) 0.0395(5) Uani 1 1 d . . .
C27 C 0.53925(7) 0.64650(6) 0.4025(3) 0.0447(5) Uani 1 1 d . . .
H27 H 0.5232 0.6285 0.4593 0.054 Uiso 1 1 calc . . R
C28 C 0.48377(8) 0.40248(7) 0.2425(3) 0.0551(7) Uani 1 1 d . . .
H28 H 0.4837 0.3819 0.2321 0.066 Uiso 1 1 calc . . R
C29 C 0.59881(7) 0.68631(7) -0.1510(3) 0.0525(6) Uani 1 1 d . . .
H29 H 0.5760 0.6808 -0.1524 0.063 Uiso 1 1 calc . . R
C30 C 0.40404(6) 0.56506(7) 0.5876(3) 0.0527(6) Uani 1 1 d . . .
C31 C 0.45659(7) 0.40278(6) 0.3144(3) 0.0524(6) Uani 1 1 d . . .
H31 H 0.4388 0.3823 0.3512 0.063 Uiso 1 1 calc . . R
C32 C 0.66667(8) 0.70312(8) -0.1474(4) 0.0718(9) Uani 1 1 d . . .
H32 H 0.6895 0.7088 -0.1462 0.086 Uiso 1 1 calc . . R
C33 C 0.65423(10) 0.71307(7) -0.2620(4) 0.0756(10) Uani 1 1 d . . .
H33 H 0.6687 0.7255 -0.3389 0.091 Uiso 1 1 calc . . R
C34 C 0.36458(6) 0.54011(7) 0.3170(3) 0.0508(6) Uani 1 1 d . . .
C35 C 0.58689(7) 0.70167(6) 0.2288(3) 0.0497(6) Uani 1 1 d . . .
H35 H 0.6022 0.7198 0.1706 0.060 Uiso 1 1 calc . . R
C36 C 0.57290(8) 0.70709(7) 0.3532(3) 0.0564(7) Uani 1 1 d . . .
H36 H 0.5794 0.7294 0.3806 0.068 Uiso 1 1 calc . . R
C37 C 0.62049(10) 0.70486(8) -0.2643(3) 0.0723(9) Uani 1 1 d . . .
H37 H 0.6122 0.7118 -0.3425 0.087 Uiso 1 1 calc . . R
C38 C 0.64514(7) 0.68451(7) -0.0323(3) 0.0534(6) Uani 1 1 d . . .
H38 H 0.6536 0.6779 0.0464 0.064 Uiso 1 1 calc . . R
C39 C 0.43588(7) 0.59239(7) 0.5558(3) 0.0574(7) Uani 1 1 d . . .
H39 H 0.4464 0.5923 0.4682 0.069 Uiso 1 1 calc . . R
C40 C 0.45260(8) 0.61968(8) 0.6489(4) 0.0719(9) Uani 1 1 d . . .
H40 H 0.4733 0.6386 0.6211 0.086 Uiso 1 1 calc . . R
C41 C 0.37148(11) 0.57246(10) 0.2892(5) 0.1008(14) Uani 1 1 d . . .
H41 H 0.3867 0.5903 0.3492 0.121 Uiso 1 1 calc . . R
C42 C 0.34203(10) 0.51458(10) 0.2255(4) 0.0834(11) Uani 1 1 d . . .
H42 H 0.3368 0.4921 0.2423 0.100 Uiso 1 1 calc . . R
C43 C 0.39100(11) 0.56386(11) 0.7252(5) 0.1171(19) Uani 1 1 d . . .
H43 H 0.3702 0.5451 0.7534 0.141 Uiso 1 1 calc . . R
C44 C 0.33411(13) 0.55403(18) 0.0838(5) 0.1150(17) Uani 1 1 d . . .
H44 H 0.3239 0.5588 0.0056 0.138 Uiso 1 1 calc . . R
C45 C 0.32687(12) 0.52156(15) 0.1089(5) 0.1101(16) Uani 1 1 d . . .
H45 H 0.3117 0.5039 0.0479 0.132 Uiso 1 1 calc . . R
C46 C 0.40907(15) 0.59076(15) 0.8213(7) 0.165(3) Uani 1 1 d . . .
H46 H 0.4008 0.5898 0.9156 0.198 Uiso 1 1 calc . . R
C47 C 0.43927(13) 0.61900(12) 0.7776(6) 0.136(2) Uani 1 1 d . . .
H47 H 0.4503 0.6378 0.8398 0.163 Uiso 1 1 calc . . R
C48 C 0.35614(15) 0.57956(15) 0.1723(7) 0.141(2) Uani 1 1 d . . .
H48 H 0.3611 0.6019 0.1553 0.169 Uiso 1 1 calc . . R

loop_
_atom_site_aniso_label
_atom_site_aniso_U_11
_atom_site_aniso_U_22
_atom_site_aniso_U_33
_atom_site_aniso_U_23
_atom_site_aniso_U_13
_atom_site_aniso_U_12
P1 0.0286(3) 0.0418(3) 0.0447(3) -0.0069(2) 0.0033(2) 0.0146(2)
O2 0.0368(9) 0.0488(10) 0.0607(11) -0.0004(8) 0.0112(8) 0.0149(8)
N3 0.0290(8) 0.0316(9) 0.0338(9) 0.0025(7) 0.0021(7) 0.0138(7)
N4 0.0368(10) 0.0367(10) 0.0401(10) 0.0042(7) 0.0057(8) 0.0201(8)
C5 0.0320(10) 0.0357(11) 0.0297(9) 0.0017(8) -0.0008(8) 0.0173(9)
C6 0.0293(10) 0.0333(10) 0.0310(10) 0.0037(8) 0.0025(8) 0.0139(8)
C7 0.0288(10) 0.0342(10) 0.0296(9) 0.0017(8) 0.0007(8) 0.0143(8)
C8 0.0344(11) 0.0334(10) 0.0325(10) 0.0021(8) -0.0025(8) 0.0155(9)
N9 0.0479(11) 0.0320(9) 0.0413(10) 0.0060(8) 0.0100(8) 0.0174(9)
C10 0.0256(9) 0.0329(10) 0.0333(10) -0.0011(8) 0.0009(8) 0.0117(8)
C11 0.0289(10) 0.0329(10) 0.0316(10) 0.0035(8) -0.0003(8) 0.0136(8)
C12 0.0336(11) 0.0458(12) 0.0300(10) 0.0033(9) 0.0022(8) 0.0198(10)
C13 0.0370(11) 0.0371(11) 0.0348(10) 0.0052(9) 0.0102(9) 0.0156(9)
C14 0.0380(12) 0.0392(12) 0.0440(12) 0.0079(10) 0.0026(9) 0.0132(10)
C15 0.0391(11) 0.0276(10) 0.0409(11) 0.0048(8) 0.0048(9) 0.0121(9)
C16 0.0334(10) 0.0329(10) 0.0344(10) 0.0053(8) 0.0011(8) 0.0151(9)
C17 0.0341(11) 0.0469(13) 0.0379(11) 0.0023(9) 0.0004(9) 0.0218(10)
C18 0.0383(11) 0.0348(11) 0.0346(10) 0.0008(8) -0.0016(9) 0.0183(9)
C19 0.0278(10) 0.0398(12) 0.0389(11) -0.0062(9) 0.0005(8) 0.0142(9)
C20 0.0403(12) 0.0553(14) 0.0324(11) 0.0025(10) 0.0069(9) 0.0237(11)
C21 0.0389(11) 0.0335(11) 0.0360(11) 0.0015(8) -0.0003(9) 0.0184(9)
C22 0.0550(15) 0.0432(13) 0.0542(14) 0.0038(11) 0.0051(11) 0.0300(12)
C23 0.0395(12) 0.0493(13) 0.0309(10) 0.0038(9) -0.0006(9) 0.0222(10)
C24 0.0357(11) 0.0348(11) 0.0348(10) 0.0014(8) 0.0053(8) 0.0186(9)
C25 0.0714(18) 0.0518(15) 0.0460(14) -0.0065(11) 0.0039(12) 0.0357(14)
C26 0.0436(12) 0.0367(11) 0.0389(11) 0.0016(9) 0.0014(9) 0.0206(10)
C27 0.0509(14) 0.0469(13) 0.0391(12) 0.0019(10) 0.0045(10) 0.0265(11)
C28 0.0669(17) 0.0378(13) 0.0634(16) 0.0057(11) -0.0033(13) 0.0284(13)
C29 0.0549(15) 0.0476(14) 0.0537(15) 0.0111(11) 0.0005(12) 0.0246(12)
C30 0.0389(13) 0.0494(14) 0.0596(15) -0.0166(12) 0.0039(11) 0.0144(11)
C31 0.0536(15) 0.0361(12) 0.0581(15) 0.0128(11) 0.0005(12) 0.0153(11)
C32 0.0465(16) 0.0513(17) 0.099(3) -0.0061(16) 0.0260(16) 0.0103(13)
C33 0.096(3) 0.0407(15) 0.069(2) 0.0108(14) 0.0398(19) 0.0186(16)
C34 0.0376(13) 0.0631(16) 0.0556(15) -0.0046(12) 0.0037(11) 0.0282(12)
C35 0.0604(16) 0.0353(12) 0.0491(14) 0.0030(10) 0.0020(11) 0.0207(11)
C36 0.0705(18) 0.0418(14) 0.0576(16) -0.0062(11) 0.0016(13) 0.0286(13)
C37 0.104(3) 0.0567(18) 0.0518(16) 0.0198(14) 0.0092(17) 0.0367(18)
C38 0.0442(14) 0.0490(14) 0.0631(16) -0.0006(12) 0.0001(12) 0.0205(12)
C39 0.0433(14) 0.0451(14) 0.0761(19) -0.0043(13) 0.0019(13) 0.0163(12)
C40 0.0548(17) 0.0466(16) 0.102(3) -0.0149(16) -0.0105(17) 0.0163(14)
C41 0.093(3) 0.072(2) 0.126(3) 0.013(2) -0.038(3) 0.033(2)
C42 0.088(2) 0.096(3) 0.087(2) -0.035(2) -0.038(2) 0.062(2)
C43 0.079(3) 0.101(3) 0.111(3) -0.057(3) 0.032(2) 0.000(2)
C44 0.103(3) 0.175(5) 0.100(3) 0.005(3) -0.025(3) 0.094(4)
C45 0.111(3) 0.157(5) 0.099(3) -0.048(3) -0.052(3) 0.095(4)
C46 0.131(4) 0.139(5) 0.142(5) -0.088(4) 0.042(4) 0.004(4)
C47 0.095(3) 0.098(3) 0.147(4) -0.076(3) 0.002(3) -0.003(3)
C48 0.137(5) 0.116(4) 0.168(5) 0.040(4) -0.044(4) 0.062(4)

loop_
_atom_type_symbol
_atom_type_description
_atom_type_scat_dispersion_real
_atom_type_scat_dispersion_imag
_atom_type_scat_source
C C 0.0033 0.0016 'International Tables Vol C Tables 4.2.6.8 and 6.1.1.4'
H H 0.0000 0.0000 'International Tables Vol C Tables 4.2.6.8 and 6.1.1.4'
O O 0.0106 0.0060 'International Tables Vol C Tables 4.2.6.8 and 6.1.1.4'
N N 0.0061 0.0033 'International Tables Vol C Tables 4.2.6.8 and 6.1.1.4'
P P 0.1023 0.0942 'International Tables Vol C Tables 4.2.6.8 and 6.1.1.4'

loop_
_geom_angle_atom_site_label_1
_geom_angle_atom_site_label_2
_geom_angle_atom_site_label_3
_geom_angle
_geom_angle_site_symmetry_1
_geom_angle_site_symmetry_3
O2 P1 C19 112.83(11) . .
O2 P1 C30 112.19(12) . .
O2 P1 C34 111.72(11) . .
C19 P1 C34 107.35(11) . .
C30 P1 C19 104.08(11) . .
C30 P1 C34 108.23(14) . .
C7 N3 C8 106.62(17) . .
C7 N3 C10 129.87(17) . .
C8 N3 C10 122.93(17) . .
C7 N4 C21 105.78(17) . .
C6 C5 C16 119.54(19) . .
C6 C5 C18 133.97(19) . .
C16 C5 C18 106.43(18) . .
C5 C6 H6 120.3 . .
C11 C6 C5 119.44(18) . .
C11 C6 H6 120.3 . .
N3 C7 C11 124.89(18) . .
N4 C7 N3 112.03(18) . .
N4 C7 C11 123.03(18) . .
N3 C8 C21 105.00(18) . .
C14 C8 N3 132.2(2) . .
C14 C8 C21 122.8(2) . .
C16 N9 C15 125.34(18) . .
C16 N9 C26 108.57(18) . .
C26 N9 C15 126.00(18) . .
C12 C10 N3 120.95(18) . .
C12 C10 C23 120.46(19) . .
C23 C10 N3 118.52(18) . .
C6 C11 C7 124.35(18) . .
C6 C11 C24 119.47(19) . .
C24 C11 C7 116.12(18) . .
C10 C12 H12 120.3 . .
C17 C12 C10 119.34(19) . .
C17 C12 H12 120.3 . .
C16 C13 H13 121.1 . .
C24 C13 H13 121.1 . .
C24 C13 C16 117.76(19) . .
C8 C14 H14 121.9 . .
C31 C14 C8 116.2(2) . .
C31 C14 H14 121.9 . .
C29 C15 N9 119.8(2) . .
C38 C15 N9 119.6(2) . .
C38 C15 C29 120.5(2) . .
N9 C16 C5 109.27(18) . .
N9 C16 C13 129.02(19) . .
C13 C16 C5 121.67(19) . .
C12 C17 H17 119.6 . .
C12 C17 C19 120.9(2) . .
C19 C17 H17 119.6 . .
C26 C18 C5 106.97(18) . .
C27 C18 C5 134.4(2) . .
C27 C18 C26 118.6(2) . .
C17 C19 P1 124.91(17) . .
C20 C19 P1 116.24(16) . .
C20 C19 C17 118.8(2) . .
C19 C20 H20 119.6 . .
C23 C20 C19 120.8(2) . .
C23 C20 H20 119.6 . .
N4 C21 C8 110.55(18) . .
N4 C21 C22 129.8(2) . .
C22 C21 C8 119.7(2) . .
C21 C22 H22 121.0 . .
C28 C22 C21 118.0(2) . .
C28 C22 H22 121.0 . .
C10 C23 H23 120.2 . .
C20 C23 C10 119.7(2) . .
C20 C23 H23 120.2 . .
C11 C24 H24 119.0 . .
C13 C24 C11 122.09(19) . .
C13 C24 H24 119.0 . .
C27 C25 H25 119.5 . .
C27 C25 C36 121.0(2) . .
C36 C25 H25 119.5 . .
N9 C26 C18 108.73(19) . .
C35 C26 N9 128.7(2) . .
C35 C26 C18 122.5(2) . .
C18 C27 H27 120.5 . .
C25 C27 C18 119.0(2) . .
C25 C27 H27 120.5 . .
C22 C28 H28 119.4 . .
C22 C28 C31 121.3(2) . .
C31 C28 H28 119.4 . .
C15 C29 H29 120.3 . .
C15 C29 C37 119.3(3) . .
C37 C29 H29 120.3 . .
C39 C30 P1 123.5(2) . .
C39 C30 C43 117.5(3) . .
C43 C30 P1 118.3(2) . .
C14 C31 C28 122.1(2) . .
C14 C31 H31 119.0 . .
C28 C31 H31 119.0 . .
C33 C32 H32 120.0 . .
C33 C32 C38 120.0(3) . .
C38 C32 H32 120.0 . .
C32 C33 H33 119.8 . .
C32 C33 C37 120.3(3) . .
C37 C33 H33 119.8 . .
C41 C34 P1 124.2(3) . .
C41 C34 C42 117.6(3) . .
C42 C34 P1 118.1(2) . .
C26 C35 H35 121.3 . .
C36 C35 C26 117.4(2) . .
C36 C35 H35 121.3 . .
C25 C36 H36 119.3 . .
C35 C36 C25 121.4(2) . .
C35 C36 H36 119.3 . .
C29 C37 H37 119.9 . .
C33 C37 C29 120.3(3) . .
C33 C37 H37 119.9 . .
C15 C38 C32 119.5(3) . .
C15 C38 H38 120.2 . .
C32 C38 H38 120.2 . .
C30 C39 H39 118.9 . .
C40 C39 C30 122.1(3) . .
C40 C39 H39 118.9 . .
C39 C40 H40 120.2 . .
C47 C40 C39 119.6(3) . .
C47 C40 H40 120.2 . .
C34 C41 H41 119.4 . .
C34 C41 C48 121.2(4) . .
C48 C41 H41 119.4 . .
C34 C42 H42 119.3 . .
C34 C42 C45 121.4(4) . .
C45 C42 H42 119.3 . .
C30 C43 H43 120.3 . .
C30 C43 C46 119.4(4) . .
C46 C43 H43 120.3 . .
C45 C44 H44 120.1 . .
C48 C44 H44 120.1 . .
C48 C44 C45 119.9(4) . .
C42 C45 H45 120.1 . .
C44 C45 C42 119.9(4) . .
C44 C45 H45 120.1 . .
C43 C46 H46 119.9 . .
C47 C46 C43 120.1(5) . .
C47 C46 H46 119.9 . .
C40 C47 C46 120.7(4) . .
C40 C47 H47 119.7 . .
C46 C47 H47 119.7 . .
C41 C48 H48 120.0 . .
C44 C48 C41 120.1(5) . .
C44 C48 H48 120.0 . .

loop_
_geom_bond_atom_site_label_1
_geom_bond_atom_site_label_2
_geom_bond_distance
_geom_bond_site_symmetry_2
P1 O2 1.4796(18) .
P1 C19 1.802(2) .
P1 C30 1.800(3) .
P1 C34 1.806(3) .
N3 C7 1.392(3) .
N3 C8 1.396(3) .
N3 C10 1.428(3) .
N4 C7 1.317(3) .
N4 C21 1.386(3) .
C5 C6 1.393(3) .
C5 C16 1.413(3) .
C5 C18 1.449(3) .
C6 H6 0.9300 .
C6 C11 1.390(3) .
C7 C11 1.472(3) .
C8 C14 1.394(3) .
C8 C21 1.398(3) .
N9 C15 1.431(3) .
N9 C16 1.385(3) .
N9 C26 1.399(3) .
C10 C12 1.387(3) .
C10 C23 1.390(3) .
C11 C24 1.412(3) .
C12 H12 0.9300 .
C12 C17 1.385(3) .
C13 H13 0.9300 .
C13 C16 1.386(3) .
C13 C24 1.377(3) .
C14 H14 0.9300 .
C14 C31 1.376(4) .
C15 C29 1.379(3) .
C15 C38 1.372(3) .
C17 H17 0.9300 .
C17 C19 1.396(3) .
C18 C26 1.409(3) .
C18 C27 1.400(3) .
C19 C20 1.390(3) .
C20 H20 0.9300 .
C20 C23 1.381(3) .
C21 C22 1.395(3) .
C22 H22 0.9300 .
C22 C28 1.380(4) .
C23 H23 0.9300 .
C24 H24 0.9300 .
C25 H25 0.9300 .
C25 C27 1.377(3) .
C25 C36 1.393(4) .
C26 C35 1.384(3) .
C27 H27 0.9300 .
C28 H28 0.9300 .
C28 C31 1.396(4) .
C29 H29 0.9300 .
C29 C37 1.380(4) .
C30 C39 1.376(4) .
C30 C43 1.377(5) .
C31 H31 0.9300 .
C32 H32 0.9300 .
C32 C33 1.364(5) .
C32 C38 1.391(4) .
C33 H33 0.9300 .
C33 C37 1.374(5) .
C34 C41 1.354(5) .
C34 C42 1.373(4) .
C35 H35 0.9300 .
C35 C36 1.379(4) .
C36 H36 0.9300 .
C37 H37 0.9300 .
C38 H38 0.9300 .
C39 H39 0.9300 .
C39 C40 1.370(4) .
C40 H40 0.9300 .
C40 C47 1.312(6) .
C41 H41 0.9300 .
C41 C48 1.393(6) .
C42 H42 0.9300 .
C42 C45 1.384(5) .
C43 H43 0.9300 .
C43 C46 1.383(6) .
C44 H44 0.9300 .
C44 C45 1.350(7) .
C44 C48 1.349(7) .
C45 H45 0.9300 .
C46 H46 0.9300 .
C46 C47 1.378(7) .
C47 H47 0.9300 .
C48 H48 0.9300 .

loop_
_geom_torsion_atom_site_label_1
_geom_torsion_atom_site_label_2
_geom_torsion_atom_site_label_3
_geom_torsion_atom_site_label_4
_geom_torsion
_geom_torsion_site_symmetry_1
_geom_torsion_site_symmetry_2
_geom_torsion_site_symmetry_3
_geom_torsion_site_symmetry_4
P1 C19 C20 C23 177.94(18) . . . .
P1 C30 C39 C40 -178.3(2) . . . .
P1 C30 C43 C46 175.1(5) . . . .
P1 C34 C41 C48 -177.0(4) . . . .
P1 C34 C42 C45 177.5(3) . . . .
O2 P1 C19 C17 130.8(2) . . . .
O2 P1 C19 C20 -47.6(2) . . . .
O2 P1 C30 C39 160.4(2) . . . .
O2 P1 C30 C43 -10.1(4) . . . .
O2 P1 C34 C41 131.3(3) . . . .
O2 P1 C34 C42 -46.0(3) . . . .
N3 C7 C11 C6 25.5(3) . . . .
N3 C7 C11 C24 -157.24(19) . . . .
N3 C8 C14 C31 177.1(2) . . . .
N3 C8 C21 N4 1.1(2) . . . .
N3 C8 C21 C22 -177.9(2) . . . .
N3 C10 C12 C17 177.24(19) . . . .
N3 C10 C23 C20 -176.6(2) . . . .
N4 C7 C11 C6 -151.9(2) . . . .
N4 C7 C11 C24 25.4(3) . . . .
N4 C21 C22 C28 -178.4(2) . . . .
C5 C6 C11 C7 179.08(18) . . . .
C5 C6 C11 C24 1.9(3) . . . .
C5 C18 C26 N9 0.2(2) . . . .
C5 C18 C26 C35 -177.4(2) . . . .
C5 C18 C27 C25 175.7(2) . . . .
C6 C5 C16 N9 -178.89(18) . . . .
C6 C5 C16 C13 -1.0(3) . . . .
C6 C5 C18 C26 177.8(2) . . . .
C6 C5 C18 C27 0.2(4) . . . .
C6 C11 C24 C13 -1.1(3) . . . .
C7 N3 C8 C14 -178.1(2) . . . .
C7 N3 C8 C21 -0.4(2) . . . .
C7 N3 C10 C12 51.6(3) . . . .
C7 N3 C10 C23 -131.3(2) . . . .
C7 N4 C21 C8 -1.3(2) . . . .
C7 N4 C21 C22 177.5(2) . . . .
C7 C11 C24 C13 -178.6(2) . . . .
C8 N3 C7 N4 -0.3(2) . . . .
C8 N3 C7 C11 -177.91(18) . . . .
C8 N3 C10 C12 -118.5(2) . . . .
C8 N3 C10 C23 58.7(3) . . . .
C8 C14 C31 C28 0.1(4) . . . .
C8 C21 C22 C28 0.3(4) . . . .
N9 C15 C29 C37 -178.1(2) . . . .
N9 C15 C38 C32 177.9(2) . . . .
N9 C26 C35 C36 -176.1(2) . . . .
C10 N3 C7 N4 -171.65(19) . . . .
C10 N3 C7 C11 10.8(3) . . . .
C10 N3 C8 C14 -6.0(3) . . . .
C10 N3 C8 C21 171.62(18) . . . .
C10 C12 C17 C19 -1.1(3) . . . .
C12 C10 C23 C20 0.5(3) . . . .
C12 C17 C19 P1 -177.09(17) . . . .
C12 C17 C19 C20 1.3(3) . . . .
C14 C8 C21 N4 179.0(2) . . . .
C14 C8 C21 C22 0.1(3) . . . .
C15 N9 C16 C5 -175.3(2) . . . .
C15 N9 C16 C13 7.0(4) . . . .
C15 N9 C26 C18 175.7(2) . . . .
C15 N9 C26 C35 -7.0(4) . . . .
C15 C29 C37 C33 -0.2(5) . . . .
C16 C5 C6 C11 -0.8(3) . . . .
C16 C5 C18 C26 0.6(2) . . . .
C16 C5 C18 C27 -177.0(2) . . . .
C16 N9 C15 C29 98.8(3) . . . .
C16 N9 C15 C38 -80.2(3) . . . .
C16 N9 C26 C18 -0.9(3) . . . .
C16 N9 C26 C35 176.4(2) . . . .
C16 C13 C24 C11 -0.6(3) . . . .
C17 C19 C20 C23 -0.6(3) . . . .
C18 C5 C6 C11 -177.7(2) . . . .
C18 C5 C16 N9 -1.2(2) . . . .
C18 C5 C16 C13 176.7(2) . . . .
C18 C26 C35 C36 0.9(4) . . . .
C19 P1 C30 C39 38.1(3) . . . .
C19 P1 C30 C43 -132.4(4) . . . .
C19 P1 C34 C41 -104.5(3) . . . .
C19 P1 C34 C42 78.2(3) . . . .
C19 C20 C23 C10 -0.3(4) . . . .
C21 N4 C7 N3 1.0(2) . . . .
C21 N4 C7 C11 178.60(18) . . . .
C21 C8 C14 C31 -0.2(3) . . . .
C21 C22 C28 C31 -0.4(4) . . . .
C22 C28 C31 C14 0.3(4) . . . .
C23 C10 C12 C17 0.2(3) . . . .
C24 C13 C16 C5 1.7(3) . . . .
C24 C13 C16 N9 179.1(2) . . . .
C26 N9 C15 C29 -77.2(3) . . . .
C26 N9 C15 C38 103.7(3) . . . .
C26 N9 C16 C5 1.4(2) . . . .
C26 N9 C16 C13 -176.3(2) . . . .
C26 C18 C27 C25 -1.7(3) . . . .
C26 C35 C36 C25 -1.5(4) . . . .
C27 C18 C26 N9 178.2(2) . . . .
C27 C18 C26 C35 0.7(3) . . . .
C27 C25 C36 C35 0.5(4) . . . .
C29 C15 C38 C32 -1.1(4) . . . .
C30 P1 C19 C17 -107.3(2) . . . .
C30 P1 C19 C20 74.3(2) . . . .
C30 P1 C34 C41 7.3(3) . . . .
C30 P1 C34 C42 -170.0(2) . . . .
C30 C39 C40 C47 5.0(6) . . . .
C30 C43 C46 C47 2.2(11) . . . .
C32 C33 C37 C29 -0.4(5) . . . .
C33 C32 C38 C15 0.6(4) . . . .
C34 P1 C19 C17 7.3(2) . . . .
C34 P1 C19 C20 -171.10(18) . . . .
C34 P1 C30 C39 -75.8(3) . . . .
C34 P1 C30 C43 113.6(4) . . . .
C34 C41 C48 C44 -0.4(9) . . . .
C34 C42 C45 C44 -0.2(7) . . . .
C36 C25 C27 C18 1.1(4) . . . .
C38 C15 C29 C37 0.9(4) . . . .
C38 C32 C33 C37 0.2(5) . . . .
C39 C30 C43 C46 4.0(8) . . . .
C39 C40 C47 C46 1.6(9) . . . .
C41 C34 C42 C45 0.0(6) . . . .
C42 C34 C41 C48 0.3(7) . . . .
C43 C30 C39 C40 -7.7(5) . . . .
C43 C46 C47 C40 -5.1(11) . . . .
C45 C44 C48 C41 0.2(9) . . . .
C48 C44 C45 C42 0.1(8) . . . .
